data_7114232
loop_
_publ_author_name
'Cadiou, Cyril'
'Coxall, Robert A.'
'Graham, Alasdair'
'Harrison, Andrew'
'Helliwell, Madeleine'
'Parsons, Simon'
'Winpenny, Richard E. P.'

_publ_section_title
;
 Octanuclear cobalt and nickel cages featuring formate ligands
;
_journal_issue 10
_journal_name_full 'Chemical Communications'
_journal_page_first 1106
_journal_paper_doi 10.1039/b202062a
_journal_year 2002
_chemical_formula_moiety '[Ni7Cl2(OH)2(Hmhp)6(TPA)8(HCO2)2].5CH2Cl2'
_chemical_formula_sum 'C203 H176 Cl12 N6 Ni7 O28'
_chemical_formula_weight 3983.87
_chemical_name_systematic
; 
? 
;
_space_group_IT_number 2
_symmetry_cell_setting 'Triclinic, twinned via 2[001]*'
_symmetry_space_group_name_Hall '-P 1'
_symmetry_space_group_name_H-M 'P -1'
_atom_sites_solution_hydrogens geom
_atom_sites_solution_primary Patterson
_atom_sites_solution_secondary difmap
_audit_creation_method SHELXL-97
_cell_angle_alpha 76.986(15)
_cell_angle_beta 81.437(18)
_cell_angle_gamma 78.429(12)
_cell_formula_units_Z 1
_cell_length_a 14.799(9)
_cell_length_b 16.541(9)
_cell_length_c 22.688(12)
_cell_measurement_reflns_used 577
_cell_measurement_temperature 150(2)
_cell_measurement_theta_max 20.5
_cell_measurement_theta_min 2
_cell_volume 5270(5)
_computing_structure_refinement 'SHELXL-97 (Sheldrick, 1997)'
_computing_structure_solution DIRDIF
_diffrn_ambient_temperature 150(2)
_diffrn_measured_fraction_theta_full 0.427
_diffrn_measured_fraction_theta_max 0.427
_diffrn_measurement_device_type 'Bruker Smart APEX'
_diffrn_measurement_method Omega
_diffrn_radiation_monochromator graphite
_diffrn_radiation_source 'fine-focus sealed tube'
_diffrn_radiation_type MoK\a
_diffrn_radiation_wavelength 0.71073
_diffrn_reflns_av_R_equivalents 0.0000
_diffrn_reflns_av_sigmaI/netI 0.1853
_diffrn_reflns_limit_h_max 17
_diffrn_reflns_limit_h_min -17
_diffrn_reflns_limit_k_max 19
_diffrn_reflns_limit_k_min -19
_diffrn_reflns_limit_l_max 26
_diffrn_reflns_limit_l_min -26
_diffrn_reflns_number 10488
_diffrn_reflns_theta_full 25.29
_diffrn_reflns_theta_max 25.29
_diffrn_reflns_theta_min 2.07
_exptl_absorpt_coefficient_mu 0.827
_exptl_absorpt_correction_type 'Not yet available for this kind of twin'
_exptl_crystal_colour Green
_exptl_crystal_density_diffrn 1.255
_exptl_crystal_density_method 'not measured'
_exptl_crystal_description plate
_exptl_crystal_F_000 2060
_exptl_crystal_size_max 0.19
_exptl_crystal_size_mid 0.15
_exptl_crystal_size_min 0.06
_refine_diff_density_max 1.158
_refine_diff_density_min -0.759
_refine_diff_density_rms 0.141
_refine_ls_extinction_method none
_refine_ls_goodness_of_fit_ref 1.049
_refine_ls_hydrogen_treatment mixed
_refine_ls_matrix_type full
_refine_ls_number_parameters 571
_refine_ls_number_reflns 10488
_refine_ls_number_restraints 640
_refine_ls_restrained_S_all 1.031
_refine_ls_R_factor_all 0.1490
_refine_ls_R_factor_gt 0.1079
_refine_ls_shift/su_max 0.010
_refine_ls_shift/su_mean 0.001
_refine_ls_structure_factor_coef Fsqd
_refine_ls_weighting_details 'calc w=1/[\s^2^(Fo^2^)+(0.1889P)^2^+0.0000P] where P=(Fo^2^+2Fc^2^)/3'
_refine_ls_weighting_scheme calc
_refine_ls_wR_factor_gt 0.3072
_refine_ls_wR_factor_ref 0.3220
_reflns_number_gt 6041
_reflns_number_total 10488
_reflns_threshold_expression >2sigma(I)
_cod_data_source_file b202062a.txt
_cod_data_source_block niag23
_cod_original_sg_symbol_H-M P-1
_cod_database_code 7114232

loop_
_symmetry_equiv_pos_as_xyz
'x, y, z'
'-x, -y, -z'

loop_
_atom_site_label
_atom_site_type_symbol
_atom_site_fract_x
_atom_site_fract_y
_atom_site_fract_z
_atom_site_U_iso_or_equiv
_atom_site_adp_type
_atom_site_occupancy
_atom_site_symmetry_multiplicity
_atom_site_calc_flag
_atom_site_refinement_flags
_atom_site_disorder_assembly
_atom_site_disorder_group
Ni1 Ni 1.0000 0.5000 0.5000 0.0121(8) Uani 1 2 d S . .
Ni2 Ni 0.94879(17) 0.59346(14) 0.60975(10) 0.0132(6) Uani 1 1 d . . .
Ni3 Ni 0.76230(17) 0.50466(15) 0.70861(11) 0.0185(7) Uani 1 1 d . . .
Ni4 Ni 0.80349(17) 0.67679(15) 0.70259(11) 0.0163(6) Uani 1 1 d . . .
Cl1 Cl 0.8266(3) 0.7157(3) 0.5906(2) 0.0172(12) Uani 1 1 d . . .
O1 O 0.8706(9) 0.5600(7) 0.6910(5) 0.016(3) Uiso 1 1 d . . .
H1 H 0.9126 0.5355 0.7236 0.019 Uiso 1 1 calc R . .
O1A O 0.9241(9) 0.5752(8) 0.4360(5) 0.023(3) Uiso 1 1 d D . .
C1A C 0.9187(11) 0.5674(9) 0.3840(6) 0.014(4) Uiso 1 1 d D . .
O2A O 0.9533(9) 0.5035(7) 0.3613(5) 0.019(3) Uiso 1 1 d D . .
C2A C 0.8538(10) 0.6408(8) 0.3427(6) 0.025(5) Uiso 1 1 d D . .
C3A C 0.8860(10) 0.6445(12) 0.2754(6) 0.028(5) Uiso 1 1 d D . .
C4A C 0.8252(12) 0.6523(13) 0.2320(7) 0.042(6) Uiso 1 1 d D . .
H4A H 0.7607 0.6539 0.2441 0.050 Uiso 1 1 calc R . .
C5A C 0.8605(14) 0.6578(16) 0.1703(8) 0.060(8) Uiso 1 1 d D . .
H5A H 0.8188 0.6656 0.1406 0.072 Uiso 1 1 calc R . .
C6A C 0.9558(13) 0.6520(16) 0.1518(9) 0.060(8) Uiso 1 1 d D . .
H6A H 0.9785 0.6543 0.1101 0.072 Uiso 1 1 calc R . .
C7A C 1.0171(13) 0.6428(13) 0.1947(7) 0.037(6) Uiso 1 1 d D . .
H7A H 1.0812 0.6433 0.1823 0.045 Uiso 1 1 calc R . .
C8A C 0.9828(11) 0.6328(11) 0.2569(7) 0.021(5) Uiso 1 1 d D . .
H8A H 1.0251 0.6179 0.2868 0.026 Uiso 1 1 calc R . .
C9A C 0.8606(13) 0.7277(9) 0.3575(6) 0.023(5) Uiso 1 1 d D . .
C10A C 0.8340(15) 0.7429(10) 0.4183(7) 0.038(6) Uiso 1 1 d D . .
H10A H 0.8154 0.6997 0.4505 0.046 Uiso 1 1 calc R . .
C11A C 0.8360(15) 0.8218(10) 0.4289(7) 0.031(5) Uiso 1 1 d D . .
H11A H 0.8159 0.8333 0.4684 0.037 Uiso 1 1 calc R . .
C12A C 0.8666(15) 0.8839(11) 0.3834(7) 0.040(6) Uiso 1 1 d D . .
H12A H 0.8737 0.9352 0.3929 0.048 Uiso 1 1 calc R . .
C13A C 0.8873(15) 0.8727(10) 0.3235(7) 0.032(6) Uiso 1 1 d D . .
H13A H 0.9017 0.9182 0.2918 0.039 Uiso 1 1 calc R . .
C14A C 0.8868(14) 0.7952(9) 0.3102(7) 0.025(5) Uiso 1 1 d D . .
H14A H 0.9038 0.7867 0.2697 0.029 Uiso 1 1 calc R . .
C15A C 0.7528(10) 0.6232(10) 0.3586(8) 0.034(6) Uiso 1 1 d D . .
C16A C 0.6766(11) 0.6876(10) 0.3520(8) 0.031(5) Uiso 1 1 d D . .
H16A H 0.6873 0.7437 0.3372 0.037 Uiso 1 1 calc R . .
C17A C 0.5847(13) 0.6741(12) 0.3661(10) 0.048(7) Uiso 1 1 d D . .
H17A H 0.5354 0.7208 0.3609 0.057 Uiso 1 1 calc R . .
C18A C 0.5645(15) 0.5938(12) 0.3875(11) 0.062(8) Uiso 1 1 d D . .
H18A H 0.5024 0.5839 0.3969 0.075 Uiso 1 1 calc R . .
C19A C 0.6399(15) 0.5282(13) 0.3946(12) 0.080(9) Uiso 1 1 d D . .
H19A H 0.6293 0.4719 0.4078 0.096 Uiso 1 1 calc R . .
C20A C 0.7310(14) 0.5438(12) 0.3826(11) 0.074(9) Uiso 1 1 d D . .
H20A H 0.7802 0.4977 0.3912 0.089 Uiso 1 1 calc R . .
O1B O 1.0177(8) 0.6746(7) 0.6377(5) 0.013(3) Uiso 1 1 d D . .
C1B C 0.9978(11) 0.7079(10) 0.6830(7) 0.020(5) Uiso 1 1 d D . .
O2B O 0.9212(8) 0.7106(7) 0.7183(5) 0.023(3) Uiso 1 1 d D . .
C2B C 1.0680(10) 0.7547(8) 0.7031(6) 0.027(5) Uiso 1 1 d D . .
C3B C 1.1429(11) 0.7752(9) 0.6512(7) 0.027(5) Uiso 1 1 d D . .
C4B C 1.1942(12) 0.7130(10) 0.6193(8) 0.034(6) Uiso 1 1 d D . .
H4B H 1.1793 0.6580 0.6274 0.040 Uiso 1 1 calc R . .
C5B C 1.2682(13) 0.7351(11) 0.5748(8) 0.034(6) Uiso 1 1 d D . .
H5B H 1.2997 0.6947 0.5516 0.040 Uiso 1 1 calc R . .
C6B C 1.2970(13) 0.8126(10) 0.5635(8) 0.033(5) Uiso 1 1 d D . .
H6B H 1.3472 0.8246 0.5335 0.039 Uiso 1 1 calc R . .
C7B C 1.2508(13) 0.8721(11) 0.5968(8) 0.042(6) Uiso 1 1 d D . .
H7B H 1.2697 0.9253 0.5907 0.051 Uiso 1 1 calc R . .
C8B C 1.1743(12) 0.8526(10) 0.6405(7) 0.025(5) Uiso 1 1 d D . .
H8B H 1.1432 0.8936 0.6634 0.030 Uiso 1 1 calc R . .
C9B C 1.1164(11) 0.6956(9) 0.7572(7) 0.020(4) Uiso 1 1 d D . .
C10B C 1.0981(15) 0.6122(11) 0.7794(8) 0.048(7) Uiso 1 1 d D . .
H10B H 1.0563 0.5922 0.7604 0.058 Uiso 1 1 calc R . .
C11B C 1.1404(16) 0.5591(12) 0.8284(9) 0.064(8) Uiso 1 1 d D . .
H11B H 1.1289 0.5031 0.8421 0.077 Uiso 1 1 calc R . .
C12B C 1.1991(15) 0.5892(12) 0.8567(9) 0.053(7) Uiso 1 1 d D . .
H12B H 1.2236 0.5552 0.8924 0.064 Uiso 1 1 calc R . .
C13B C 1.2228(14) 0.6679(11) 0.8343(8) 0.039(6) Uiso 1 1 d D . .
H13B H 1.2663 0.6856 0.8533 0.047 Uiso 1 1 calc R . .
C14B C 1.1838(13) 0.7223(11) 0.7837(8) 0.042(6) Uiso 1 1 d D . .
H14B H 1.2021 0.7755 0.7677 0.050 Uiso 1 1 calc R . .
C15B C 1.0097(12) 0.8384(10) 0.7173(7) 0.030(5) Uiso 1 1 d D . .
C16B C 0.9464(13) 0.8839(11) 0.6766(8) 0.028(5) Uiso 1 1 d D . .
H16B H 0.9407 0.8624 0.6421 0.034 Uiso 1 1 calc R . .
C17B C 0.8910(15) 0.9606(12) 0.6855(8) 0.041(6) Uiso 1 1 d D . .
H17B H 0.8495 0.9913 0.6568 0.049 Uiso 1 1 calc R . .
C18B C 0.8977(15) 0.9910(12) 0.7368(8) 0.036(6) Uiso 1 1 d D . .
H18B H 0.8600 1.0423 0.7440 0.043 Uiso 1 1 calc R . .
C19B C 0.9600(16) 0.9456(12) 0.7774(9) 0.050(7) Uiso 1 1 d D . .
H19B H 0.9641 0.9666 0.8124 0.060 Uiso 1 1 calc R . .
C20B C 1.0172(13) 0.8697(10) 0.7683(7) 0.023(5) Uiso 1 1 d D . .
H20B H 1.0602 0.8403 0.7963 0.028 Uiso 1 1 calc R . .
O1C O 0.7559(9) 0.5067(7) 0.7990(5) 0.024(3) Uiso 1 1 d D . .
C1C C 0.7614(13) 0.5666(9) 0.8213(6) 0.023(5) Uiso 1 1 d D . .
O2C O 0.7826(9) 0.6371(7) 0.7940(5) 0.024(3) Uiso 1 1 d D . .
C2C C 0.7230(10) 0.5633(8) 0.8912(6) 0.025(5) Uiso 1 1 d D . .
C3C C 0.7093(11) 0.4751(9) 0.9235(8) 0.031(5) Uiso 1 1 d D . .
C4C C 0.7823(13) 0.4059(10) 0.9200(9) 0.040(6) Uiso 1 1 d D . .
H4C H 0.8383 0.4145 0.8948 0.049 Uiso 1 1 calc R . .
C5C C 0.7732(15) 0.3237(12) 0.9534(10) 0.066(8) Uiso 1 1 d D . .
H5C H 0.8216 0.2775 0.9488 0.079 Uiso 1 1 calc R . .
C6C C 0.6928(14) 0.3105(12) 0.9932(9) 0.047(7) Uiso 1 1 d D . .
H6C H 0.6867 0.2556 1.0157 0.057 Uiso 1 1 calc R . .
C7C C 0.6216(14) 0.3793(11) 0.9994(9) 0.056(7) Uiso 1 1 d D . .
H7C H 0.5671 0.3712 1.0263 0.068 Uiso 1 1 calc R . .
C8C C 0.6314(13) 0.4611(11) 0.9652(8) 0.043(6) Uiso 1 1 d D . .
H8C H 0.5838 0.5075 0.9709 0.051 Uiso 1 1 calc R . .
C9C C 0.6287(11) 0.6249(9) 0.8880(8) 0.028(5) Uiso 1 1 d D . .
C10C C 0.5596(13) 0.6065(12) 0.8583(10) 0.046(7) Uiso 1 1 d D . .
H10C H 0.5701 0.5541 0.8456 0.056 Uiso 1 1 calc R . .
C11C C 0.4766(14) 0.6626(13) 0.8469(11) 0.063(8) Uiso 1 1 d D . .
H11C H 0.4286 0.6458 0.8313 0.076 Uiso 1 1 calc R . .
C12C C 0.4655(15) 0.7428(12) 0.8588(11) 0.059(8) Uiso 1 1 d D . .
H12C H 0.4120 0.7832 0.8483 0.071 Uiso 1 1 calc R . .
C13C C 0.5324(14) 0.7635(12) 0.8859(10) 0.051(7) Uiso 1 1 d D . .
H13C H 0.5223 0.8177 0.8957 0.061 Uiso 1 1 calc R . .
C14C C 0.6151(14) 0.7079(11) 0.8997(10) 0.052(7) Uiso 1 1 d D . .
H14C H 0.6612 0.7254 0.9166 0.062 Uiso 1 1 calc R . .
C15C C 0.7944(11) 0.5866(12) 0.9249(7) 0.035(6) Uiso 1 1 d D . .
C16C C 0.8876(13) 0.5881(18) 0.9019(10) 0.085(10) Uiso 1 1 d D . .
H16C H 0.9071 0.5799 0.8615 0.102 Uiso 1 1 calc R . .
C17C C 0.9539(14) 0.6012(16) 0.9364(9) 0.062(8) Uiso 1 1 d D . .
H17C H 1.0174 0.5979 0.9204 0.074 Uiso 1 1 calc R . .
C18C C 0.9244(16) 0.6192(17) 0.9940(10) 0.074(9) Uiso 1 1 d D . .
H18C H 0.9666 0.6326 1.0165 0.089 Uiso 1 1 calc R . .
C19C C 0.8329(17) 0.6174(19) 1.0183(10) 0.094(11) Uiso 1 1 d D . .
H19C H 0.8127 0.6298 1.0576 0.113 Uiso 1 1 calc R . .
C20C C 0.7699(14) 0.5975(14) 0.9857(8) 0.051(7) Uiso 1 1 d D . .
H20C H 0.7094 0.5912 1.0048 0.061 Uiso 1 1 calc R . .
O1D O 0.8012(9) 0.3690(8) 0.7304(5) 0.028(3) Uiso 1 1 d D . .
C1D C 0.7176(10) 0.3691(9) 0.7448(7) 0.019(5) Uiso 1 1 d D . .
O2D O 0.6555(9) 0.4349(7) 0.7358(5) 0.027(3) Uiso 1 1 d D . .
C2D C 0.6792(10) 0.2836(9) 0.7683(6) 0.027(5) Uiso 1 1 d D . .
C3D C 0.7397(10) 0.2219(11) 0.8132(7) 0.038(6) Uiso 1 1 d D . .
C4D C 0.7013(13) 0.1706(12) 0.8659(8) 0.048(7) Uiso 1 1 d D . .
H4D H 0.6359 0.1744 0.8740 0.057 Uiso 1 1 calc R . .
C5D C 0.7599(14) 0.1136(13) 0.9070(8) 0.050(7) Uiso 1 1 d D . .
H5D H 0.7338 0.0859 0.9452 0.060 Uiso 1 1 calc R . .
C6D C 0.8553(14) 0.0983(13) 0.8910(9) 0.054(7) Uiso 1 1 d D . .
H6D H 0.8943 0.0557 0.9159 0.065 Uiso 1 1 calc R . .
C7D C 0.8932(14) 0.1471(14) 0.8373(9) 0.060(8) Uiso 1 1 d D . .
H7D H 0.9587 0.1420 0.8287 0.072 Uiso 1 1 calc R . .
C8D C 0.8348(10) 0.2042(10) 0.7954(7) 0.018(5) Uiso 1 1 d D . .
H8D H 0.8603 0.2296 0.7563 0.021 Uiso 1 1 calc R . .
C9D C 0.6793(13) 0.2455(8) 0.7119(6) 0.026(5) Uiso 1 1 d D . .
C10D C 0.6647(14) 0.2993(10) 0.6542(6) 0.028(5) Uiso 1 1 d D . .
H10D H 0.6594 0.3585 0.6497 0.033 Uiso 1 1 calc R . .
C11D C 0.6582(15) 0.2655(10) 0.6048(7) 0.035(6) Uiso 1 1 d D . .
H11D H 0.6509 0.3014 0.5661 0.042 Uiso 1 1 calc R . .
C12D C 0.6622(14) 0.1793(9) 0.6116(7) 0.030(5) Uiso 1 1 d D . .
H12D H 0.6539 0.1567 0.5782 0.035 Uiso 1 1 calc R . .
C13D C 0.6785(14) 0.1259(10) 0.6673(7) 0.026(5) Uiso 1 1 d D . .
H13D H 0.6868 0.0667 0.6703 0.031 Uiso 1 1 calc R . .
C14D C 0.6830(14) 0.1568(9) 0.7186(7) 0.025(5) Uiso 1 1 d D . .
H14D H 0.6883 0.1201 0.7572 0.030 Uiso 1 1 calc R . .
C15D C 0.5806(11) 0.3015(11) 0.8009(7) 0.029(5) Uiso 1 1 d D . .
C16D C 0.5052(11) 0.2731(12) 0.7870(8) 0.034(6) Uiso 1 1 d D . .
H16D H 0.5135 0.2405 0.7565 0.041 Uiso 1 1 calc R . .
C17D C 0.4170(12) 0.2928(14) 0.8184(9) 0.047(7) Uiso 1 1 d D . .
H17D H 0.3662 0.2732 0.8085 0.056 Uiso 1 1 calc R . .
C18D C 0.4018(16) 0.3404(16) 0.8635(11) 0.078(9) Uiso 1 1 d D . .
H18D H 0.3415 0.3533 0.8839 0.093 Uiso 1 1 calc R . .
C19D C 0.4761(14) 0.3684(15) 0.8782(10) 0.055(7) Uiso 1 1 d D . .
H19D H 0.4677 0.4005 0.9091 0.066 Uiso 1 1 calc R . .
C20D C 0.5647(13) 0.3484(13) 0.8465(8) 0.046(7) Uiso 1 1 d D . .
H20D H 0.6156 0.3677 0.8567 0.055 Uiso 1 1 calc R . .
O1E O 0.8877(10) 0.5189(8) 0.5677(5) 0.021(3) Uiso 1 1 d . . .
C1E C 0.8053(14) 0.5077(11) 0.5738(8) 0.019(5) Uiso 1 1 d . . .
H1E H 0.7821 0.5024 0.5383 0.023 Uiso 1 1 calc R . .
O2E O 0.7514(9) 0.5029(8) 0.6204(6) 0.024(3) Uiso 1 1 d . . .
N11 N 1.0406(10) 0.7452(8) 0.5078(6) 0.019(4) Uiso 1 1 d D . .
H11 H 1.0255 0.7410 0.5472 0.023 Uiso 1 1 calc R . .
O21 O 1.0238(9) 0.6104(7) 0.5205(5) 0.016(3) Uiso 1 1 d D . .
C21 C 1.0424(13) 0.6763(9) 0.4849(6) 0.021(5) Uiso 1 1 d D . .
C31 C 1.0719(12) 0.6834(10) 0.4224(6) 0.014(4) Uiso 1 1 d D . .
H31 H 1.0751 0.6366 0.4040 0.017 Uiso 1 1 calc R . .
C41 C 1.0959(13) 0.7557(10) 0.3879(7) 0.021(5) Uiso 1 1 d D . .
H41 H 1.1181 0.7578 0.3461 0.025 Uiso 1 1 calc R . .
C51 C 1.0888(15) 0.8270(11) 0.4124(7) 0.036(6) Uiso 1 1 d D . .
H51 H 1.1027 0.8785 0.3877 0.043 Uiso 1 1 calc R . .
C61 C 1.0600(14) 0.8200(9) 0.4755(7) 0.019(5) Uiso 1 1 d D . .
C1M C 1.0474(15) 0.8954(11) 0.5053(9) 0.036(6) Uiso 1 1 d D . .
H1M1 H 1.0823 0.8803 0.5408 0.054 Uiso 1 1 calc R . .
H1M2 H 0.9814 0.9124 0.5182 0.054 Uiso 1 1 calc R . .
H1M3 H 1.0704 0.9422 0.4761 0.054 Uiso 1 1 calc R . .
N12 N 0.5437(9) 0.5908(8) 0.7137(6) 0.018(4) Uiso 1 1 d D . .
H12 H 0.5700 0.5380 0.7256 0.021 Uiso 1 1 calc R . .
O22 O 0.6857(8) 0.6249(7) 0.6969(5) 0.019(3) Uiso 1 1 d D . .
C22 C 0.5999(10) 0.6476(9) 0.6973(8) 0.016(4) Uiso 1 1 d D . .
C32 C 0.5566(13) 0.7310(11) 0.6813(9) 0.038(6) Uiso 1 1 d D . .
H32 H 0.5928 0.7744 0.6735 0.046 Uiso 1 1 calc R . .
C42 C 0.4632(13) 0.7524(11) 0.6763(9) 0.032(6) Uiso 1 1 d D . .
H42 H 0.4371 0.8083 0.6586 0.039 Uiso 1 1 calc R . .
C52 C 0.4068(13) 0.6911(10) 0.6974(9) 0.037(6) Uiso 1 1 d D . .
H52 H 0.3411 0.7060 0.7008 0.044 Uiso 1 1 calc R . .
C62 C 0.4508(12) 0.6058(10) 0.7138(9) 0.033(5) Uiso 1 1 d D . .
C2M C 0.3993(15) 0.5327(12) 0.7376(9) 0.041(6) Uiso 1 1 d D . .
H2M1 H 0.4011 0.5148 0.7817 0.062 Uiso 1 1 calc R . .
H2M2 H 0.4287 0.4856 0.7178 0.062 Uiso 1 1 calc R . .
H2M3 H 0.3346 0.5502 0.7287 0.062 Uiso 1 1 calc R . .
N13 N 0.7724(11) 0.8123(10) 0.7948(6) 0.030(4) Uiso 1 1 d D . .
H13 H 0.8177 0.7692 0.7926 0.036 Uiso 1 1 calc R . .
O23 O 0.7291(10) 0.7937(8) 0.7078(6) 0.031(3) Uiso 1 1 d D . .
C23 C 0.7190(14) 0.8348(12) 0.7497(8) 0.031(5) Uiso 1 1 d D . .
C33 C 0.6479(14) 0.9050(12) 0.7524(8) 0.034(6) Uiso 1 1 d D . .
H33 H 0.6064 0.9232 0.7220 0.041 Uiso 1 1 calc R . .
C43 C 0.6390(15) 0.9463(13) 0.7982(9) 0.043(6) Uiso 1 1 d D . .
H43 H 0.5901 0.9930 0.7995 0.052 Uiso 1 1 calc R . .
C53 C 0.6982(15) 0.9239(13) 0.8443(9) 0.047(7) Uiso 1 1 d D . .
H53 H 0.6940 0.9571 0.8740 0.056 Uiso 1 1 calc R . .
C63 C 0.7650(16) 0.8487(13) 0.8443(9) 0.047(7) Uiso 1 1 d D . .
C3M C 0.8343(16) 0.8172(15) 0.8914(10) 0.055(7) Uiso 1 1 d D . .
H3M1 H 0.8150 0.7693 0.9212 0.083 Uiso 1 1 calc R . .
H3M2 H 0.8365 0.8627 0.9121 0.083 Uiso 1 1 calc R . .
H3M3 H 0.8960 0.7995 0.8710 0.083 Uiso 1 1 calc R . .
C1S C 0.3814(18) 0.3128(15) 0.4802(10) 0.046(7) Uiso 1 1 d . . .
H1S1 H 0.3439 0.3342 0.5152 0.055 Uiso 1 1 calc R . .
H1S2 H 0.3397 0.3169 0.4490 0.055 Uiso 1 1 calc R . .
Cl1S Cl 0.4716(5) 0.3764(5) 0.4486(3) 0.065(2) Uani 1 1 d . . .
Cl2S Cl 0.4316(6) 0.2092(5) 0.5036(4) 0.079(3) Uani 1 1 d . . .
C2S C 0.3128(16) 0.0900(13) 0.4262(9) 0.037(6) Uiso 1 1 d . . .
H2S1 H 0.2962 0.1255 0.3867 0.044 Uiso 1 1 calc R . .
H2S2 H 0.3144 0.1277 0.4541 0.044 Uiso 1 1 calc R . .
Cl3S Cl 0.2275(5) 0.0252(4) 0.4570(3) 0.060(2) Uani 1 1 d . . .
Cl4S Cl 0.4220(6) 0.0282(5) 0.4159(4) 0.086(3) Uani 1 1 d . . .
C3S C 0.642(2) 0.938(3) 0.3127(18) 0.051(14) Uiso 0.50 1 d PD . .
H3S1 H 0.6278 0.9297 0.3575 0.061 Uiso 0.30 1 calc PR A 1
H3S2 H 0.7013 0.9012 0.3036 0.061 Uiso 0.30 1 calc PR A 1
H3S3 H 0.6017 0.9346 0.3518 0.061 Uiso 0.20 1 calc PR A 2
H3S4 H 0.7034 0.9038 0.3206 0.061 Uiso 0.20 1 calc PR A 2
Cl5S Cl 0.6537(13) 1.0350(11) 0.2861(8) 0.092(5) Uiso 0.50 1 d PD B .
Cl6S Cl 0.5571(16) 0.9104(13) 0.2834(11) 0.064(7) Uiso 0.30 1 d PD B 1
Cl7S Cl 0.595(2) 0.8991(15) 0.2635(12) 0.041(8) Uiso 0.20 1 d PD B 2

loop_
_atom_site_aniso_label
_atom_site_aniso_U_11
_atom_site_aniso_U_22
_atom_site_aniso_U_33
_atom_site_aniso_U_23
_atom_site_aniso_U_13
_atom_site_aniso_U_12
Ni1 0.009(2) 0.0095(19) 0.0196(18) -0.0088(16) 0.0035(15) -0.0028(15)
Ni2 0.0066(15) 0.0121(14) 0.0211(13) -0.0073(11) 0.0011(11) 0.0002(11)
Ni3 0.0096(16) 0.0150(15) 0.0303(14) -0.0081(12) 0.0053(12) -0.0019(11)
Ni4 0.0092(16) 0.0143(14) 0.0256(14) -0.0076(12) 0.0016(11) -0.0011(11)
Cl1 0.014(3) 0.011(3) 0.024(3) -0.003(2) -0.003(2) 0.005(2)
Cl1S 0.045(5) 0.099(6) 0.063(5) -0.032(4) 0.010(3) -0.034(4)
Cl2S 0.051(6) 0.095(7) 0.097(6) -0.036(5) -0.002(4) -0.012(5)
Cl3S 0.083(6) 0.041(4) 0.056(4) -0.006(3) 0.003(4) -0.029(4)
Cl4S 0.074(7) 0.064(6) 0.117(7) -0.037(5) -0.016(5) 0.024(5)

loop_
_atom_type_symbol
_atom_type_description
_atom_type_scat_dispersion_real
_atom_type_scat_dispersion_imag
_atom_type_scat_source
C C 0.0033 0.0016 'International Tables Vol C Tables 4.2.6.8 and 6.1.1.4'
H H 0.0000 0.0000 'International Tables Vol C Tables 4.2.6.8 and 6.1.1.4'
N N 0.0061 0.0033 'International Tables Vol C Tables 4.2.6.8 and 6.1.1.4'
O O 0.0106 0.0060 'International Tables Vol C Tables 4.2.6.8 and 6.1.1.4'
Ni Ni 0.3393 1.1124 'International Tables Vol C Tables 4.2.6.8 and 6.1.1.4'
Cl Cl 0.1484 0.1585 'International Tables Vol C Tables 4.2.6.8 and 6.1.1.4'

loop_
_geom_angle_atom_site_label_1
_geom_angle_atom_site_label_2
_geom_angle_atom_site_label_3
_geom_angle
_geom_angle_site_symmetry_1
_geom_angle_site_symmetry_3
O1A Ni1 O1A 180.0(5) . 2_766
O1A Ni1 O21 86.5(5) . .
O1A Ni1 O21 93.5(5) 2_766 .
O1A Ni1 O21 93.5(5) . 2_766
O1A Ni1 O21 86.5(5) 2_766 2_766
O21 Ni1 O21 180.0(5) . 2_766
O1A Ni1 O1E 89.6(5) . 2_766
O1A Ni1 O1E 90.4(5) 2_766 2_766
O21 Ni1 O1E 99.7(5) . 2_766
O21 Ni1 O1E 80.3(5) 2_766 2_766
O1A Ni1 O1E 90.4(5) . .
O1A Ni1 O1E 89.6(5) 2_766 .
O21 Ni1 O1E 80.3(5) . .
O21 Ni1 O1E 99.7(5) 2_766 .
O1E Ni1 O1E 180.000(2) 2_766 .
O2A Ni2 O1 87.6(5) 2_766 .
O2A Ni2 O1B 89.8(5) 2_766 .
O1 Ni2 O1B 97.1(5) . .
O2A Ni2 O1E 92.2(5) 2_766 .
O1 Ni2 O1E 91.6(5) . .
O1B Ni2 O1E 171.2(5) . .
O2A Ni2 O21 90.0(5) 2_766 .
O1 Ni2 O21 170.2(5) . .
O1B Ni2 O21 92.5(5) . .
O1E Ni2 O21 78.9(5) . .
O2A Ni2 Cl1 171.0(3) 2_766 .
O1 Ni2 Cl1 85.7(3) . .
O1B Ni2 Cl1 85.0(3) . .
O1E Ni2 Cl1 94.1(4) . .
O21 Ni2 Cl1 97.6(3) . .
O1 Ni3 O2E 95.8(5) . .
O1 Ni3 O1C 90.5(5) . .
O2E Ni3 O1C 172.9(6) . .
O1 Ni3 O22 85.5(5) . .
O2E Ni3 O22 89.4(5) . .
O1C Ni3 O22 87.8(4) . .
O1 Ni3 O2D 172.9(5) . .
O2E Ni3 O2D 89.0(5) . .
O1C Ni3 O2D 85.1(5) . .
O22 Ni3 O2D 99.8(5) . .
O1 Ni3 O1D 111.7(5) . .
O2E Ni3 O1D 91.6(5) . .
O1C Ni3 O1D 89.2(5) . .
O22 Ni3 O1D 162.5(5) . .
O2D Ni3 O1D 62.8(4) . .
O1 Ni3 C1D 141.9(5) . .
O2E Ni3 C1D 92.5(5) . .
O1C Ni3 C1D 84.6(5) . .
O22 Ni3 C1D 131.7(5) . .
O2D Ni3 C1D 32.1(4) . .
O1D Ni3 C1D 30.8(4) . .
O1 Ni3 Ni4 42.4(3) . .
O2E Ni3 Ni4 103.9(4) . .
O1C Ni3 Ni4 78.6(4) . .
O22 Ni3 Ni4 45.1(4) . .
O2D Ni3 Ni4 141.1(3) . .
O1D Ni3 Ni4 150.3(4) . .
C1D Ni3 Ni4 162.9(4) . .
O2C Ni4 O2B 85.9(5) . .
O2C Ni4 O1 91.9(4) . .
O2B Ni4 O1 92.9(5) . .
O2C Ni4 O23 91.6(5) . .
O2B Ni4 O23 91.4(5) . .
O1 Ni4 O23 174.6(5) . .
O2C Ni4 O22 87.3(5) . .
O2B Ni4 O22 171.1(5) . .
O1 Ni4 O22 81.7(5) . .
O23 Ni4 O22 94.4(5) . .
O2C Ni4 Cl1 176.0(4) . .
O2B Ni4 Cl1 96.8(4) . .
O1 Ni4 Cl1 85.0(3) . .
O23 Ni4 Cl1 91.2(4) . .
O22 Ni4 Cl1 89.8(3) . .
O2C Ni4 Ni3 80.0(3) . .
O2B Ni4 Ni3 129.5(3) . .
O1 Ni4 Ni3 40.1(4) . .
O23 Ni4 Ni3 136.9(4) . .
O22 Ni4 Ni3 43.4(3) . .
Cl1 Ni4 Ni3 96.04(14) . .
Ni2 Cl1 Ni4 79.12(15) . .
Ni3 O1 Ni4 97.4(5) . .
Ni3 O1 Ni2 129.6(6) . .
Ni4 O1 Ni2 99.3(5) . .
C1A O1A Ni1 129.7(9) . .
O1A C1A O2A 126.2(13) . .
O1A C1A C2A 117.7(11) . .
O2A C1A C2A 115.8(11) . .
C1A O2A Ni2 129.2(10) . 2_766
C3A C2A C15A 111.2(12) . .
C3A C2A C9A 107.6(11) . .
C15A C2A C9A 110.6(11) . .
C3A C2A C1A 111.0(10) . .
C15A C2A C1A 107.6(11) . .
C9A C2A C1A 108.8(11) . .
C4A C3A C8A 118.7(13) . .
C4A C3A C2A 123.1(12) . .
C8A C3A C2A 118.1(11) . .
C3A C4A C5A 119.4(15) . .
C6A C5A C4A 121.3(16) . .
C7A C6A C5A 119.7(17) . .
C6A C7A C8A 119.2(15) . .
C7A C8A C3A 120.9(13) . .
C14A C9A C10A 118.7(13) . .
C14A C9A C2A 120.9(11) . .
C10A C9A C2A 120.2(12) . .
C11A C10A C9A 118.6(14) . .
C12A C11A C10A 121.4(15) . .
C11A C12A C13A 121.0(16) . .
C14A C13A C12A 119.8(15) . .
C13A C14A C9A 120.1(13) . .
C20A C15A C16A 114.5(15) . .
C20A C15A C2A 123.7(13) . .
C16A C15A C2A 121.8(13) . .
C15A C16A C17A 123.3(15) . .
C18A C17A C16A 121.1(16) . .
C17A C18A C19A 116.5(19) . .
C18A C19A C20A 121.2(18) . .
C15A C20A C19A 123.1(17) . .
C1B O1B Ni2 129.2(10) . .
O1B C1B O2B 126.6(14) . .
O1B C1B C2B 121.6(12) . .
O2B C1B C2B 111.8(11) . .
C1B O2B Ni4 125.7(10) . .
C3B C2B C15B 108.7(12) . .
C3B C2B C9B 107.8(12) . .
C15B C2B C9B 114.9(11) . .
C3B C2B C1B 110.5(11) . .
C15B C2B C1B 105.8(11) . .
C9B C2B C1B 109.1(11) . .
C8B C3B C4B 117.5(13) . .
C8B C3B C2B 120.0(11) . .
C4B C3B C2B 121.6(12) . .
C5B C4B C3B 118.3(14) . .
C6B C5B C4B 123.6(14) . .
C7B C6B C5B 118.5(16) . .
C6B C7B C8B 119.1(15) . .
C3B C8B C7B 122.8(13) . .
C14B C9B C10B 118.4(13) . .
C14B C9B C2B 120.7(12) . .
C10B C9B C2B 120.9(12) . .
C11B C10B C9B 121.2(15) . .
C12B C11B C10B 119.1(17) . .
C11B C12B C13B 121.2(17) . .
C12B C13B C14B 121.3(16) . .
C13B C14B C9B 118.4(14) . .
C20B C15B C16B 119.1(13) . .
C20B C15B C2B 123.3(12) . .
C16B C15B C2B 117.5(11) . .
C15B C16B C17B 121.7(13) . .
C18B C17B C16B 119.1(14) . .
C19B C18B C17B 119.3(16) . .
C18B C19B C20B 122.1(15) . .
C15B C20B C19B 118.7(13) . .
C1C O1C Ni3 127.2(11) . .
O1C C1C O2C 128.0(14) . .
O1C C1C C2C 117.6(13) . .
O2C C1C C2C 113.6(11) . .
C1C O2C Ni4 125.7(10) . .
C3C C2C C15C 105.8(12) . .
C3C C2C C9C 111.1(12) . .
C15C C2C C9C 115.4(11) . .
C3C C2C C1C 111.5(11) . .
C15C C2C C1C 110.1(11) . .
C9C C2C C1C 103.1(11) . .
C8C C3C C4C 117.5(14) . .
C8C C3C C2C 121.4(12) . .
C4C C3C C2C 120.2(13) . .
C3C C4C C5C 121.1(15) . .
C6C C5C C4C 120.2(16) . .
C7C C6C C5C 119.3(17) . .
C6C C7C C8C 119.9(16) . .
C3C C8C C7C 121.8(14) . .
C10C C9C C14C 116.6(13) . .
C10C C9C C2C 118.2(12) . .
C14C C9C C2C 123.4(13) . .
C11C C10C C9C 122.6(15) . .
C12C C11C C10C 119.0(16) . .
C13C C12C C11C 119.6(17) . .
C12C C13C C14C 122.8(16) . .
C13C C14C C9C 119.0(15) . .
C16C C15C C20C 116.0(15) . .
C16C C15C C2C 124.1(13) . .
C20C C15C C2C 119.5(13) . .
C15C C16C C17C 122.8(16) . .
C18C C17C C16C 118.9(17) . .
C19C C18C C17C 119.6(19) . .
C18C C19C C20C 120.8(18) . .
C19C C20C C15C 121.5(16) . .
C1D O1D Ni3 85.2(9) . .
O1D C1D O2D 123.8(14) . .
O1D C1D C2D 120.8(12) . .
O2D C1D C2D 114.9(13) . .
O1D C1D Ni3 64.0(8) . .
O2D C1D Ni3 60.2(8) . .
C2D C1D Ni3 175.1(10) . .
C1D O2D Ni3 87.7(9) . .
C3D C2D C15D 108.1(11) . .
C3D C2D C9D 109.7(12) . .
C15D C2D C9D 111.3(12) . .
C3D C2D C1D 111.4(12) . .
C15D C2D C1D 109.4(11) . .
C9D C2D C1D 107.0(11) . .
C8D C3D C4D 119.0(14) . .
C8D C3D C2D 117.8(12) . .
C4D C3D C2D 122.0(13) . .
C3D C4D C5D 120.6(15) . .
C6D C5D C4D 119.9(16) . .
C5D C6D C7D 118.8(17) . .
C6D C7D C8D 121.3(16) . .
C3D C8D C7D 118.7(14) . .
C10D C9D C14D 119.2(12) . .
C10D C9D C2D 120.2(11) . .
C14D C9D C2D 120.1(11) . .
C11D C10D C9D 120.2(13) . .
C10D C11D C12D 120.2(14) . .
C11D C12D C13D 120.1(15) . .
C14D C13D C12D 121.8(14) . .
C13D C14D C9D 118.2(13) . .
C20D C15D C16D 117.8(14) . .
C20D C15D C2D 119.1(13) . .
C16D C15D C2D 123.1(12) . .
C15D C16D C17D 119.8(14) . .
C18D C17D C16D 121.9(16) . .
C19D C18D C17D 119.0(18) . .
C18D C19D C20D 118.8(16) . .
C15D C20D C19D 122.7(15) . .
C1E O1E Ni1 132.8(11) . .
C1E O1E Ni2 129.6(11) . .
Ni1 O1E Ni2 95.9(6) . .
O2E C1E O1E 127.3(19) . .
C1E O2E Ni3 134.1(15) . .
C61 N11 C21 125.7(13) . .
C21 O21 Ni1 128.8(10) . .
C21 O21 Ni2 130.3(10) . .
Ni1 O21 Ni2 95.7(5) . .
O21 C21 N11 118.7(13) . .
O21 C21 C31 125.3(13) . .
N11 C21 C31 115.8(13) . .
C41 C31 C21 121.4(14) . .
C31 C41 C51 121.3(15) . .
C41 C51 C61 117.6(16) . .
N11 C61 C51 118.2(13) . .
N11 C61 C1M 120.9(14) . .
C51 C61 C1M 120.9(15) . .
C22 N12 C62 126.7(14) . .
C22 O22 Ni3 129.0(11) . .
C22 O22 Ni4 138.5(11) . .
Ni3 O22 Ni4 91.5(5) . .
O22 C22 N12 120.3(14) . .
O22 C22 C32 123.9(15) . .
N12 C22 C32 115.8(14) . .
C42 C32 C22 121.9(17) . .
C32 C42 C52 119.4(17) . .
C42 C52 C62 118.0(16) . .
N12 C62 C52 117.3(15) . .
N12 C62 C2M 118.3(15) . .
C52 C62 C2M 124.1(16) . .
C23 N13 C63 127.4(14) . .
C23 O23 Ni4 130.0(11) . .
O23 C23 N13 121.9(14) . .
O23 C23 C33 121.8(15) . .
N13 C23 C33 116.3(14) . .
C43 C33 C23 119.7(16) . .
C33 C43 C53 123.4(16) . .
C43 C53 C63 116.7(16) . .
N13 C63 C53 116.1(15) . .
N13 C63 C3M 121.1(15) . .
C53 C63 C3M 122.3(15) . .
Cl2S C1S Cl1S 109.8(14) . .
Cl4S C2S Cl3S 110.5(12) . .
Cl5S C3S Cl6S 113(3) . .
Cl5S C3S Cl7S 112(3) . .
Cl6S C3S Cl7S 23.4(12) . .

loop_
_geom_bond_atom_site_label_1
_geom_bond_atom_site_label_2
_geom_bond_distance
_geom_bond_site_symmetry_2
Ni1 O1A 2.007(11) .
Ni1 O1A 2.007(12) 2_766
Ni1 O21 2.090(11) .
Ni1 O21 2.090(11) 2_766
Ni1 O1E 2.113(13) 2_766
Ni1 O1E 2.113(13) .
Ni2 O2A 1.995(11) 2_766
Ni2 O1 2.051(12) .
Ni2 O1B 2.090(12) .
Ni2 O1E 2.117(13) .
Ni2 O21 2.147(11) .
Ni2 Cl1 2.433(5) .
Ni3 O1 1.949(13) .
Ni3 O2E 2.040(12) .
Ni3 O1C 2.047(11) .
Ni3 O22 2.063(11) .
Ni3 O2D 2.081(15) .
Ni3 O1D 2.162(13) .
Ni3 C1D 2.397(14) .
Ni3 Ni4 2.999(4) .
Ni4 O2C 2.027(11) .
Ni4 O2B 2.034(13) .
Ni4 O1 2.041(11) .
Ni4 O23 2.043(12) .
Ni4 O22 2.123(13) .
Ni4 Cl1 2.465(5) .
O1A C1A 1.231(13) .
C1A O2A 1.264(13) .
C1A C2A 1.600(16) .
O2A Ni2 1.995(11) 2_766
C2A C3A 1.522(16) .
C2A C15A 1.554(17) .
C2A C9A 1.572(16) .
C3A C4A 1.398(14) .
C3A C8A 1.419(14) .
C4A C5A 1.410(15) .
C5A C6A 1.401(16) .
C6A C7A 1.391(15) .
C7A C8A 1.412(15) .
C9A C14A 1.435(14) .
C9A C10A 1.441(14) .
C10A C11A 1.386(15) .
C11A C12A 1.378(15) .
C12A C13A 1.393(14) .
C13A C14A 1.383(15) .
C15A C20A 1.386(15) .
C15A C16A 1.389(14) .
C16A C17A 1.400(16) .
C17A C18A 1.384(16) .
C18A C19A 1.391(16) .
C19A C20A 1.399(16) .
O1B C1B 1.244(13) .
C1B O2B 1.286(14) .
C1B C2B 1.583(16) .
C2B C3B 1.521(17) .
C2B C15B 1.551(16) .
C2B C9B 1.555(16) .
C3B C8B 1.406(14) .
C3B C4B 1.420(14) .
C4B C5B 1.419(15) .
C5B C6B 1.389(15) .
C6B C7B 1.386(15) .
C7B C8B 1.427(15) .
C9B C14B 1.423(14) .
C9B C10B 1.425(14) .
C10B C11B 1.396(15) .
C11B C12B 1.377(15) .
C12B C13B 1.381(15) .
C13B C14B 1.408(15) .
C15B C20B 1.397(14) .
C15B C16B 1.400(14) .
C16B C17B 1.403(15) .
C17B C18B 1.393(15) .
C18B C19B 1.388(15) .
C19B C20B 1.405(15) .
O1C C1C 1.231(14) .
C1C O2C 1.266(14) .
C1C C2C 1.596(16) .
C2C C3C 1.516(16) .
C2C C15C 1.545(17) .
C2C C9C 1.555(16) .
C3C C8C 1.400(14) .
C3C C4C 1.415(14) .
C4C C5C 1.422(16) .
C5C C6C 1.405(16) .
C6C C7C 1.403(15) .
C7C C8C 1.424(16) .
C9C C10C 1.420(14) .
C9C C14C 1.426(14) .
C10C C11C 1.403(15) .
C11C C12C 1.386(15) .
C12C C13C 1.373(15) .
C13C C14C 1.405(15) .
C15C C16C 1.402(15) .
C15C C20C 1.416(14) .
C16C C17C 1.419(16) .
C17C C18C 1.394(16) .
C18C C19C 1.388(17) .
C19C C20C 1.400(16) .
O1D C1D 1.231(14) .
C1D O2D 1.275(14) .
C1D C2D 1.581(16) .
C2D C3D 1.523(17) .
C2D C15D 1.540(16) .
C2D C9D 1.548(16) .
C3D C8D 1.396(14) .
C3D C4D 1.416(14) .
C4D C5D 1.423(15) .
C5D C6D 1.392(15) .
C6D C7D 1.409(16) .
C7D C8D 1.434(15) .
C9D C10D 1.426(14) .
C9D C14D 1.431(14) .
C10D C11D 1.384(14) .
C11D C12D 1.390(14) .
C12D C13D 1.393(14) .
C13D C14D 1.388(14) .
C15D C20D 1.393(14) .
C15D C16D 1.395(14) .
C16D C17D 1.404(15) .
C17D C18D 1.393(15) .
C18D C19D 1.385(16) .
C19D C20D 1.415(16) .
O1E C1E 1.25(2) .
C1E O2E 1.22(2) .
N11 C61 1.350(17) .
N11 C21 1.350(16) .
O21 C21 1.254(15) .
C21 C31 1.404(17) .
C31 C41 1.355(18) .
C41 C51 1.392(19) .
C51 C61 1.417(18) .
C61 C1M 1.515(18) .
N12 C22 1.334(17) .
N12 C62 1.346(17) .
O22 C22 1.249(15) .
C22 C32 1.391(17) .
C32 C42 1.371(19) .
C42 C52 1.40(2) .
C52 C62 1.422(18) .
C62 C2M 1.513(19) .
N13 C23 1.327(17) .
N13 C63 1.370(17) .
O23 C23 1.262(15) .
C23 C33 1.409(18) .
C33 C43 1.344(18) .
C43 C53 1.40(2) .
C53 C63 1.425(19) .
C63 C3M 1.525(19) .
C1S Cl2S 1.72(2) .
C1S Cl1S 1.83(3) .
C2S Cl4S 1.74(2) .
C2S Cl3S 1.78(2) .
C3S Cl5S 1.61(5) .
C3S Cl6S 1.688(8) .
C3S Cl7S 1.700(8) .
